data_2014283
loop_
_publ_author_name
'Nielsen, David J.'
'Pettinari, Claudio'
'Skelton, Brian W.'
'White, Allan H.'

_publ_section_title
;
 4-Phenyl-1<i>H</i>-imidazole (a low-temperature redetermination),
 1-benzyl-1<i>H</i>-imidazole and 1-mesityl-1<i>H</i>-imidazole
;
_journal_issue 8
_journal_name_full 'Acta Crystallographica Section C'
_journal_page_first o542
_journal_page_last o544
_journal_paper_doi 10.1107/S0108270104013228
_journal_volume 60
_journal_year 2004
_chemical_formula_iupac 'C9 H8 N2'
_chemical_formula_moiety 'C9 H8 N2'
_chemical_formula_sum 'C9 H8 N2'
_chemical_formula_weight 144.19
_space_group_IT_number 161
_symmetry_cell_setting trigonal
_symmetry_space_group_name_Hall 'R 3 -2"c'
_symmetry_space_group_name_H-M 'R 3 c :H'
_atom_sites_solution_hydrogens difmap
_atom_sites_solution_primary direct
_atom_sites_solution_secondary difmap
_cell_angle_alpha 90.00000
_cell_angle_beta 90.00000
_cell_angle_gamma 120.0000
_cell_formula_units_Z 18
_cell_length_a 20.449(2)
_cell_length_b 20.449(2)
_cell_length_c 9.7500(10)
_cell_measurement_reflns_used 8192
_cell_measurement_temperature 150(2)
_cell_measurement_theta_max 28.6
_cell_measurement_theta_min 2.4
_cell_volume 3530.9(6)
_computing_cell_refinement 'SAINT (Siemens, 1995)'
_computing_data_collection 'SMART (Siemens, 1995)'
_computing_data_reduction SAINT
_computing_molecular_graphics Xtal3.5
_computing_publication_material 'BONDLA and CIFIO in Xtal3.5'
_computing_structure_refinement 'CRYLSQ in Xtal3.5 '
_computing_structure_solution
;
Xtal3.5 (Hall et al., 1995)
;
_diffrn_ambient_temperature 150(2)
_diffrn_measured_fraction_theta_full 1.0
_diffrn_measured_fraction_theta_max .99
_diffrn_measurement_device_type
;
Bruker SMART CCD diffractometer
;
_diffrn_measurement_method '\w scans'
_diffrn_radiation_monochromator graphite
_diffrn_radiation_source 'sealed tube'
_diffrn_radiation_type 'Mo K\a'
_diffrn_radiation_wavelength .71073
_diffrn_reflns_av_R_equivalents .026
_diffrn_reflns_av_sigmaI/netI .011
_diffrn_reflns_limit_h_max 27
_diffrn_reflns_limit_h_min -27
_diffrn_reflns_limit_k_max 27
_diffrn_reflns_limit_k_min -27
_diffrn_reflns_limit_l_max 12
_diffrn_reflns_limit_l_min -12
_diffrn_reflns_number 13318
_diffrn_reflns_theta_full 28.9
_diffrn_reflns_theta_max 29.0
_diffrn_reflns_theta_min 1.99
_diffrn_standards_decay_% 0
_diffrn_standards_number 0
_exptl_absorpt_coefficient_mu .075
_exptl_absorpt_correction_T_max .951
_exptl_absorpt_correction_T_min .920
_exptl_absorpt_correction_type multi-scan
_exptl_absorpt_process_details
;
  SADABS; Sheldrick, 1996
;
_exptl_crystal_colour colourless
_exptl_crystal_density_diffrn 1.221
_exptl_crystal_density_method 'not measured'
_exptl_crystal_description slab
_exptl_crystal_F_000 1368
_exptl_crystal_size_max .4
_exptl_crystal_size_mid .35
_exptl_crystal_size_min .14
_refine_diff_density_max .161
_refine_diff_density_min -.161
_refine_ls_extinction_method none
_refine_ls_goodness_of_fit_all 1.082
_refine_ls_goodness_of_fit_ref 1.082
_refine_ls_hydrogen_treatment refall
_refine_ls_matrix_type full
_refine_ls_number_constraints 0
_refine_ls_number_parameters 131
_refine_ls_number_reflns 1043
_refine_ls_number_restraints 0
_refine_ls_R_factor_all .028
_refine_ls_R_factor_gt .028
_refine_ls_shift/su_max .001
_refine_ls_shift/su_mean .0002
_refine_ls_structure_factor_coef Fsqd
_refine_ls_weighting_details
;
w = 1/(\s^2^(F) + 0.42F^2^)
;
_refine_ls_weighting_scheme calc
_refine_ls_wR_factor_all .055
_refine_ls_wR_factor_ref .056
_reflns_number_gt 1022
_reflns_number_total 1043
_reflns_threshold_expression 'I> 2\s(I)'
_cod_data_source_file ta1452.cif
_cod_data_source_block I
_cod_original_sg_symbol_Hall r_3_-2"c
_cod_original_sg_symbol_H-M 'R 3 c'
_cod_database_code 2014283
_cod_database_fobs_code 2014283

loop_
_symmetry_equiv_pos_as_xyz
+x,+y,+z
-y,+x-y,+z
-y,-x,1/2+z
-x+y,-x,+z
+x,+x-y,1/2+z
-x+y,+y,1/2+z
2/3+x,1/3+y,1/3+z
1/3+x,2/3+y,2/3+z
2/3-y,1/3+x-y,1/3+z
1/3-y,2/3+x-y,2/3+z
2/3-y,1/3-x,5/6+z
1/3-y,2/3-x,1/6+z
2/3-x+y,1/3-x,1/3+z
1/3-x+y,2/3-x,2/3+z
2/3+x,1/3+x-y,5/6+z
1/3+x,2/3+x-y,1/6+z
2/3-x+y,1/3+y,5/6+z
1/3-x+y,2/3+y,1/6+z

loop_
_atom_site_label
_atom_site_fract_x
_atom_site_fract_y
_atom_site_fract_z
_atom_site_U_iso_or_equiv
_atom_site_adp_type
_atom_site_calc_flag
_atom_site_calc_attached_atom
_atom_site_occupancy
_atom_site_disorder_assembly
_atom_site_disorder_group
N1 .20838(8) .57865(8) .2272(2) .0214(6) Uani ? ? 1.00000 ? ?
C2 .21803(9) .61947(9) .1123(2) .0216(6) Uani ? ? 1.00000 ? ?
N3 .20131(8) .57734(8) .00019(18) .0197(5) Uani ? ? 1.00000 ? ?
C4 .17954(9) .50504(9) .0466(2) .0181(6) Uani ? ? 1.00000 ? ?
C41 .15243(9) .43975(9) -.0462(2) .0193(6) Uani ? ? 1.00000 ? ?
C42 .17077(11) .38348(10) -.0201(2) .0257(7) Uani ? ? 1.00000 ? ?
C43 .14195(12) .31957(11) -.1028(2) .0323(8) Uani ? ? 1.00000 ? ?
C44 .09480(12) .31120(11) -.2122(2) .0318(8) Uani ? ? 1.00000 ? ?
C45 .07704(11) .36714(11) -.2396(2) .0290(7) Uani ? ? 1.00000 ? ?
C46 .10591(10) .43139(10) -.1577(2) .0233(7) Uani ? ? 1.00000 ? ?
C5 .18390(9) .50553(9) .1872(2) .0201(6) Uani ? ? 1.00000 ? ?
H1 .2113(13) .5944(13) .309(2) .033(6) Uiso ? ? 1.00000 ? ?
H2 .2330(11) .6726(12) .113(2) .028(5) Uiso ? ? 1.00000 ? ?
H5 .1745(13) .4648(14) .249(3) .035(6) Uiso ? ? 1.00000 ? ?
H42 .2025(14) .3892(14) .056(2) .034(6) Uiso ? ? 1.00000 ? ?
H43 .1563(14) .2813(14) -.085(2) .040(6) Uiso ? ? 1.00000 ? ?
H44 .0754(13) .2663(15) -.270(2) .038(6) Uiso ? ? 1.00000 ? ?
H45 .0420(14) .3617(14) -.314(3) .043(7) Uiso ? ? 1.00000 ? ?
H46 .0919(13) .4699(12) -.177(2) .027(5) Uiso ? ? 1.00000 ? ?

loop_
_atom_site_aniso_label
_atom_site_aniso_U_11
_atom_site_aniso_U_22
_atom_site_aniso_U_33
_atom_site_aniso_U_12
_atom_site_aniso_U_13
_atom_site_aniso_U_23
N1 .0232(7) .0241(7) .0159(6) .0112(6) .0003(5) -.0018(5)
C2 .0225(8) .0216(7) .0204(6) .0108(6) .0004(6) -.0004(6)
N3 .0223(6) .0196(6) .0167(6) .0101(6) .0000(5) .0003(5)
C4 .0174(7) .0194(7) .0178(7) .0094(6) .0000(5) .0002(6)
C41 .0210(7) .0184(7) .0172(7) .0089(6) .0030(6) .0006(6)
C42 .0319(9) .0258(8) .0238(8) .0176(7) -.0010(7) -.0002(6)
C43 .0444(11) .0242(9) .0324(10) .0201(9) .0036(8) .0000(7)
C44 .0411(11) .0234(8) .0250(8) .0116(8) .0042(8) -.0052(7)
C45 .0339(10) .0275(9) .0201(8) .0113(8) -.0025(7) -.0037(7)
C46 .0273(8) .0238(8) .0191(7) .0130(7) -.0009(6) -.0009(6)
C5 .0218(7) .0226(7) .0168(7) .0117(6) .0008(6) .0010(6)

loop_
_atom_type_symbol
_atom_type_scat_dispersion_real
_atom_type_scat_dispersion_imag
_atom_type_scat_source
C .002014 .002014 'IT Vol C. Table 6.1.1.4  Table 6.1.1.5'
H 0 0 'IT Vol C. Table 6.1.1.4  Table 6.1.1.5'
N .004028 .002991 'IT Vol C. Table 6.1.1.4  Table 6.1.1.5'

loop_
_geom_angle_atom_site_label_1
_geom_angle_atom_site_label_2
_geom_angle_atom_site_label_3
_geom_angle
_geom_angle_publ_flag
C2 N1 C5 107.32(13) yes
C2 N1 H1 125.7(18) ?
C5 N1 H1 126.5(17) ?
N1 C2 N3 111.81(16) yes
N1 C2 H2 123.7(14) ?
N3 C2 H2 124.4(14) ?
C2 N3 C4 105.32(17) yes
N3 C4 C41 122.67(19) yes
N3 C4 C5 109.39(17) yes
C41 C4 C5 127.85(17) yes
C4 C41 C42 119.94(19) ?
C4 C41 C46 120.9(2) ?
C42 C41 C46 119.11(18) ?
C41 C42 C43 120.3(2) ?
C41 C42 H42 119.1(18) ?
C43 C42 H42 120.6(18) ?
C42 C43 C44 120.2(2) ?
C42 C43 H43 119.4(13) ?
C44 C43 H43 120.4(13) ?
C43 C44 C45 119.9(2) ?
C43 C44 H44 119.2(19) ?
C45 C44 H44 120.9(19) ?
C44 C45 C46 120.3(2) ?
C44 C45 H45 121.5(17) ?
C46 C45 H45 118.1(17) ?
C41 C46 C45 120.2(2) ?
C41 C46 H46 120.4(12) ?
C45 C46 H46 119.4(12) ?
N1 C5 C4 106.15(16) yes
N1 C5 H5 124.7(15) ?
C4 C5 H5 129.1(15) ?

loop_
_geom_bond_atom_site_label_1
_geom_bond_atom_site_label_2
_geom_bond_site_symmetry_1
_geom_bond_site_symmetry_2
_geom_bond_distance
_geom_bond_publ_flag
N1 C2 . . 1.351(2) yes
N1 C5 . . 1.375(2) yes
N1 H1 . . .85(2) ?
C2 N3 . . 1.326(3) yes
C2 H2 . . .97(2) ?
N3 C4 . . 1.389(2) yes
C4 C41 . . 1.473(3) yes
C4 C5 . . 1.374(3) yes
C41 C42 . . 1.400(2) ?
C41 C46 . . 1.398(3) ?
C42 C43 . . 1.391(3) ?
C42 H42 . . .96(2) ?
C43 C44 . . 1.389(3) ?
C43 H43 . . .98(2) ?
C44 C45 . . 1.388(3) ?
C44 H44 . . .98(3) ?
C45 C46 . . 1.392(3) ?
C45 H45 . . .99(2) ?
C46 H46 . . .98(2) ?
C5 H5 . . .96(2) ?

loop_
_cod_related_entry_id
_cod_related_entry_database
_cod_related_entry_code
1 ChemSpider 62794
